data_4303872
loop_
_publ_author_name
'G\'eza Szigethy'
'Kenneth N. Raymond'

_publ_section_title
;
Designing the Ideal Uranyl Ligand: a Sterically Induced Speciation Change
in Complexes with Thiophene-Bridged Bis(3-hydroxy-N-methylpyridin-2-one)(1)
;
_journal_name_full 'Inorganic Chemistry'
_journal_page_first 11489
_journal_page_last 11491
_journal_paper_doi 10.1021/ic901815b
_journal_volume 48
_journal_year 2009
_chemical_formula_moiety 'C21 H21 N5 O9 S U'
_chemical_formula_sum 'C21 H21 N5 O9 S U'
_chemical_formula_weight 757.52
_chemical_melting_point ?
_chemical_name_common
;
3,4-thiophene-bis-Me-3,2-HOPO uranyl complex
;
_space_group_IT_number 33
_symmetry_cell_setting orthorhombic
_symmetry_space_group_name_Hall 'P 2c -2n'
_symmetry_space_group_name_H-M 'P n a 21'
_atom_sites_solution_hydrogens geom
_atom_sites_solution_primary direct
_atom_sites_solution_secondary difmap
_audit_creation_method SHELXL-97
_cell_angle_alpha 90.00
_cell_angle_beta 90.00
_cell_angle_gamma 90.00
_cell_formula_units_Z 4
_cell_length_a 7.1702(9)
_cell_length_b 16.166(2)
_cell_length_c 20.461(3)
_cell_measurement_reflns_used 2085
_cell_measurement_temperature 156(2)
_cell_measurement_theta_max 22.208
_cell_measurement_theta_min 2.520
_cell_volume 2371.7(5)
_computing_cell_refinement 'SAINT v.7.07'
_computing_data_collection 'Bruker SMART v.6.531'
_computing_data_reduction 'SAINT v.7.07'
_computing_molecular_graphics 'ORTEP-3 v.1.08, POV-Ray v3.6.1c.icl8.win32'
_computing_publication_material 'ORTEP-3 v.1.08, POV-Ray v3.6.1c.icl8.win32'
_computing_structure_refinement 'SHELXL-97 (Sheldrick, 1997)'
_computing_structure_solution 'SHELXS-97 (Sheldrick, 1990)'
_diffrn_ambient_temperature 156(2)
_diffrn_detector_area_resol_mean 8.366
_diffrn_measured_fraction_theta_full 0.997
_diffrn_measured_fraction_theta_max 0.997
_diffrn_measurement_device_type 'Bruker APEX-I'
_diffrn_measurement_method \w-scans
_diffrn_radiation_monochromator graphite
_diffrn_radiation_source 'fine-focus sealed tube'
_diffrn_radiation_type MoK\a
_diffrn_radiation_wavelength 0.71073
_diffrn_reflns_av_R_equivalents 0.0491
_diffrn_reflns_av_sigmaI/netI 0.0621
_diffrn_reflns_limit_h_max 8
_diffrn_reflns_limit_h_min -8
_diffrn_reflns_limit_k_max 20
_diffrn_reflns_limit_k_min -18
_diffrn_reflns_limit_l_max 25
_diffrn_reflns_limit_l_min -23
_diffrn_reflns_number 12701
_diffrn_reflns_theta_full 26.42
_diffrn_reflns_theta_max 26.42
_diffrn_reflns_theta_min 2.52
_diffrn_standards_number 0
_exptl_absorpt_coefficient_mu 6.995
_exptl_absorpt_correction_T_max 0.8176
_exptl_absorpt_correction_T_min 0.4874
_exptl_absorpt_correction_type multi-scan
_exptl_absorpt_process_details 'Blessing, 1995'
_exptl_crystal_colour red
_exptl_crystal_density_diffrn 2.121
_exptl_crystal_density_meas ?
_exptl_crystal_density_method .
_exptl_crystal_description plate
_exptl_crystal_F_000 1448
_exptl_crystal_size_max 0.12
_exptl_crystal_size_mid 0.06
_exptl_crystal_size_min 0.03
_refine_diff_density_max 1.738
_refine_diff_density_min -1.315
_refine_diff_density_rms 0.147
_refine_ls_abs_structure_details 'Flack H D (1983), Acta Cryst. A39, 876-881'
_refine_ls_abs_structure_Flack -0.018(13)
_refine_ls_extinction_coef none
_refine_ls_extinction_method none
_refine_ls_goodness_of_fit_ref 0.976
_refine_ls_hydrogen_treatment constr
_refine_ls_matrix_type full
_refine_ls_number_parameters 338
_refine_ls_number_reflns 4534
_refine_ls_number_restraints 31
_refine_ls_restrained_S_all 0.974
_refine_ls_R_factor_all 0.0730
_refine_ls_R_factor_gt 0.0419
_refine_ls_shift/su_max 0.005
_refine_ls_shift/su_mean 0.000
_refine_ls_structure_factor_coef Fsqd
_refine_ls_weighting_details 'calc w=1/[\s^2^(Fo^2^)+(0.0576P)^2^+0.0000P] where P=(Fo^2^+2Fc^2^)/3'
_refine_ls_weighting_scheme calc
_refine_ls_wR_factor_gt 0.0920
_refine_ls_wR_factor_ref 0.1035
_reflns_number_gt 3064
_reflns_number_total 4534
_reflns_threshold_expression >2sigma(I)
_cod_data_source_file ic901815b_si_001_1.cif
_cod_data_source_block gs4126
_cod_depositor_comments
;
The following automatic conversions were performed:

'_chemical_melting_point' value 'not measured' was changed to '?' -
the value is undefined or not given.

Automatic conversion script
Id: cif_fix_values 1646 2011-03-28 12:23:43Z adriana 
;
_cod_database_code 4303872

loop_
_symmetry_equiv_pos_as_xyz
'x, y, z'
'-x, -y, z+1/2'
'x+1/2, -y+1/2, z'
'-x+1/2, y+1/2, z+1/2'

loop_
_atom_site_label
_atom_site_type_symbol
_atom_site_fract_x
_atom_site_fract_y
_atom_site_fract_z
_atom_site_U_iso_or_equiv
_atom_site_adp_type
_atom_site_occupancy
_atom_site_symmetry_multiplicity
_atom_site_calc_flag
_atom_site_refinement_flags
_atom_site_disorder_assembly
_atom_site_disorder_group
U1 U 0.39661(4) 0.99730(2) 0.29797(7) 0.02014(11) Uani 1 1 d . . .
S1 S -0.0110(5) 0.89227(18) 0.66487(14) 0.0331(7) Uani 1 1 d . . .
O1 O 0.1706(11) 0.9858(4) 0.2637(4) 0.0268(17) Uani 1 1 d . . .
O2 O 0.6230(10) 1.0095(4) 0.3305(4) 0.0296(18) Uani 1 1 d . . .
O3 O 0.4574(11) 0.8563(4) 0.2616(4) 0.0252(18) Uani 1 1 d . . .
O4 O 0.3394(11) 0.8971(4) 0.3778(4) 0.0254(18) Uani 1 1 d . . .
O5 O 0.2619(11) 1.0480(4) 0.3947(4) 0.0270(19) Uani 1 1 d . . .
O6 O 0.3598(9) 1.1467(3) 0.3023(5) 0.0233(15) Uani 1 1 d . . .
O7 O 0.5089(12) 1.0289(4) 0.1927(4) 0.0294(19) Uani 1 1 d . . .
O8 O 0.1696(12) 0.7117(4) 0.5100(4) 0.0314(19) Uani 1 1 d . . .
O9 O 0.0286(12) 1.1444(5) 0.5670(4) 0.0304(19) Uani 1 1 d . . .
N1 N 0.4235(12) 0.7176(5) 0.2832(4) 0.025(3) Uani 1 1 d . . .
N2 N 0.1981(13) 0.8513(5) 0.4897(4) 0.0232(19) Uani 1 1 d U . .
H2A H 0.2324 0.8881 0.4603 0.028 Uiso 1 1 calc R . .
N3 N 0.1169(13) 1.0275(5) 0.5116(5) 0.020(2) Uani 1 1 d . . .
H3A H 0.1596 1.0098 0.4738 0.024 Uiso 1 1 calc R . .
N4 N 0.2708(12) 1.2630(5) 0.3577(4) 0.022(2) Uani 1 1 d . . .
N5 N 0.4495(14) 0.9890(5) 0.0895(5) 0.026(2) Uani 1 1 d . . .
C1 C 0.479(2) 0.6960(6) 0.2155(5) 0.032(3) Uani 1 1 d . . .
H1A H 0.3675 0.6831 0.1897 0.048 Uiso 1 1 calc R . .
H1B H 0.5614 0.6476 0.2163 0.048 Uiso 1 1 calc R . .
H1C H 0.5448 0.7428 0.1957 0.048 Uiso 1 1 calc R . .
C2 C 0.3775(16) 0.6553(6) 0.3254(6) 0.028(3) Uani 1 1 d . . .
H2 H 0.3919 0.5995 0.3120 0.034 Uiso 1 1 calc R . .
C3 C 0.3129(16) 0.6714(6) 0.3851(6) 0.025(3) Uani 1 1 d . . .
H3 H 0.2784 0.6271 0.4131 0.030 Uiso 1 1 calc R . .
C4 C 0.2949(16) 0.7553(6) 0.4074(5) 0.024(2) Uani 1 1 d . . .
C5 C 0.3468(15) 0.8161(6) 0.3654(6) 0.022(3) Uani 1 1 d . . .
C6 C 0.4124(12) 0.7975(5) 0.3002(8) 0.021(2) Uani 1 1 d . . .
C7 C 0.2196(15) 0.7702(6) 0.4744(5) 0.022(2) Uani 1 1 d . . .
C8 C 0.1243(14) 0.8815(7) 0.5496(6) 0.022(2) Uani 1 1 d U . .
C9 C 0.0783(16) 0.8341(7) 0.6027(6) 0.029(2) Uani 1 1 d U . .
H9 H 0.0942 0.7758 0.6048 0.034 Uiso 1 1 calc R . .
C10 C 0.0087(17) 0.9817(6) 0.6198(6) 0.027(2) Uani 1 1 d U . .
H10 H -0.0267 1.0349 0.6352 0.033 Uiso 1 1 calc R . .
C11 C 0.0805(15) 0.9670(6) 0.5603(6) 0.022(2) Uani 1 1 d U . .
C12 C 0.0916(15) 1.1105(7) 0.5183(5) 0.021(2) Uani 1 1 d . . .
C13 C 0.1573(16) 1.1612(6) 0.4610(6) 0.023(2) Uani 1 1 d . . .
C14 C 0.1423(15) 1.2485(7) 0.4644(6) 0.027(3) Uani 1 1 d . . .
H14 H 0.0910 1.2735 0.5024 0.032 Uiso 1 1 calc R . .
C15 C 0.1992(16) 1.2961(7) 0.4148(6) 0.028(3) Uani 1 1 d . . .
H15 H 0.1903 1.3545 0.4189 0.034 Uiso 1 1 calc R . .
C16 C 0.2924(16) 1.1795(6) 0.3517(6) 0.024(3) Uani 1 1 d . . .
C17 C 0.2318(15) 1.1268(6) 0.4058(5) 0.022(2) Uani 1 1 d . . .
C18 C 0.3305(15) 1.3158(6) 0.3042(8) 0.031(3) Uani 1 1 d . . .
H18A H 0.4609 1.3037 0.2935 0.047 Uiso 1 1 calc R . .
H18B H 0.3190 1.3739 0.3172 0.047 Uiso 1 1 calc R . .
H18C H 0.2521 1.3054 0.2659 0.047 Uiso 1 1 calc R . .
C19 C 0.4758(16) 1.0439(7) 0.1344(6) 0.028(3) Uani 1 1 d . . .
H19 H 0.4691 1.1003 0.1218 0.034 Uiso 1 1 calc R . .
C20 C 0.4040(19) 1.0118(7) 0.0217(6) 0.034(3) Uani 1 1 d . . .
H20A H 0.2829 0.9881 0.0098 0.051 Uiso 1 1 calc R . .
H20B H 0.5004 0.9903 -0.0077 0.051 Uiso 1 1 calc R . .
H20C H 0.3984 1.0722 0.0180 0.051 Uiso 1 1 calc R . .
C21 C 0.4628(18) 0.9008(7) 0.1029(6) 0.035(3) Uani 1 1 d . . .
H21A H 0.4974 0.8923 0.1487 0.052 Uiso 1 1 calc R . .
H21B H 0.5578 0.8761 0.0745 0.052 Uiso 1 1 calc R . .
H21C H 0.3420 0.8745 0.0944 0.052 Uiso 1 1 calc R . .

loop_
_atom_site_aniso_label
_atom_site_aniso_U_11
_atom_site_aniso_U_22
_atom_site_aniso_U_33
_atom_site_aniso_U_23
_atom_site_aniso_U_13
_atom_site_aniso_U_12
U1 0.02754(17) 0.01497(15) 0.01791(16) -0.0013(3) 0.0013(4) -0.00133(18)
S1 0.0456(19) 0.0339(15) 0.0199(15) 0.0062(12) 0.0097(15) 0.0074(15)
O1 0.028(4) 0.028(4) 0.024(4) -0.004(3) -0.003(3) -0.004(3)
O2 0.033(5) 0.022(4) 0.034(5) -0.001(3) 0.005(3) 0.000(3)
O3 0.037(5) 0.021(4) 0.018(4) 0.000(3) 0.000(4) 0.003(3)
O4 0.045(5) 0.014(3) 0.017(4) -0.003(3) 0.002(4) 0.003(3)
O5 0.047(5) 0.010(3) 0.024(4) -0.001(3) 0.010(4) 0.000(3)
O6 0.032(4) 0.015(3) 0.022(4) 0.001(5) 0.014(5) 0.003(2)
O7 0.036(5) 0.021(3) 0.032(5) -0.003(3) -0.001(4) 0.002(3)
O8 0.047(5) 0.021(4) 0.026(5) 0.005(3) 0.011(4) 0.002(4)
O9 0.039(5) 0.035(4) 0.017(5) -0.001(3) 0.009(4) 0.007(4)
N1 0.027(5) 0.021(4) 0.025(7) -0.010(3) 0.000(4) -0.001(4)
N2 0.031(5) 0.023(4) 0.016(4) 0.003(3) 0.005(4) 0.008(4)
N3 0.021(5) 0.022(4) 0.018(5) -0.004(4) 0.009(4) 0.002(4)
N4 0.020(5) 0.019(4) 0.028(5) -0.002(4) -0.003(4) 0.000(4)
N5 0.033(6) 0.024(5) 0.021(5) -0.002(4) 0.009(4) -0.004(4)
C1 0.054(8) 0.020(5) 0.022(6) -0.003(4) -0.007(6) 0.017(6)
C2 0.028(7) 0.015(5) 0.041(7) -0.007(4) 0.003(6) 0.000(5)
C3 0.021(6) 0.020(5) 0.033(7) 0.004(5) 0.008(6) 0.000(5)
C4 0.029(6) 0.021(5) 0.020(6) 0.005(4) -0.002(5) -0.010(5)
C5 0.022(6) 0.015(5) 0.029(7) -0.002(4) -0.006(5) 0.001(4)
C6 0.020(5) 0.018(4) 0.025(5) -0.009(8) -0.001(8) -0.007(4)
C7 0.016(6) 0.024(5) 0.025(7) 0.004(4) -0.007(5) -0.001(4)
C8 0.022(5) 0.032(4) 0.013(4) 0.004(4) 0.008(4) 0.006(4)
C9 0.035(6) 0.033(5) 0.018(5) -0.001(4) 0.004(5) 0.007(5)
C10 0.032(6) 0.023(5) 0.027(6) 0.006(4) -0.003(5) 0.002(4)
C11 0.028(5) 0.024(4) 0.014(5) 0.004(4) 0.004(4) 0.006(4)
C12 0.027(6) 0.024(5) 0.014(6) 0.005(4) 0.005(5) 0.000(5)
C13 0.031(7) 0.015(5) 0.023(6) 0.001(4) -0.002(5) -0.002(4)
C14 0.022(6) 0.026(6) 0.032(7) 0.002(5) -0.003(5) 0.000(5)
C15 0.024(6) 0.022(5) 0.039(8) 0.007(5) -0.003(6) 0.002(5)
C16 0.025(6) 0.016(5) 0.029(7) 0.001(5) -0.004(6) -0.008(5)
C17 0.025(6) 0.019(5) 0.022(6) -0.002(4) 0.002(5) 0.002(4)
C18 0.033(6) 0.024(5) 0.037(8) 0.019(7) 0.010(8) 0.006(4)
C19 0.025(7) 0.028(6) 0.031(7) 0.002(5) 0.004(6) 0.003(5)
C20 0.040(8) 0.035(7) 0.026(7) 0.007(5) 0.002(6) 0.006(6)
C21 0.041(8) 0.031(6) 0.032(7) -0.001(5) 0.000(6) 0.000(6)

loop_
_atom_type_symbol
_atom_type_description
_atom_type_scat_dispersion_real
_atom_type_scat_dispersion_imag
_atom_type_scat_source
C C 0.0033 0.0016 'International Tables Vol C Tables 4.2.6.8 and 6.1.1.4'
H H 0.0000 0.0000 'International Tables Vol C Tables 4.2.6.8 and 6.1.1.4'
N N 0.0061 0.0033 'International Tables Vol C Tables 4.2.6.8 and 6.1.1.4'
O O 0.0106 0.0060 'International Tables Vol C Tables 4.2.6.8 and 6.1.1.4'
S S 0.1246 0.1234 'International Tables Vol C Tables 4.2.6.8 and 6.1.1.4'
U U -9.6767 9.6646 'International Tables Vol C Tables 4.2.6.8 and 6.1.1.4'

loop_
_geom_angle_atom_site_label_1
_geom_angle_atom_site_label_2
_geom_angle_atom_site_label_3
_geom_angle
_geom_angle_site_symmetry_1
_geom_angle_site_symmetry_3
_geom_angle_publ_flag
O2 U1 O1 178.8(4) . . ?
O2 U1 O4 88.6(3) . . ?
O1 U1 O4 92.5(3) . . ?
O2 U1 O5 91.2(3) . . ?
O1 U1 O5 89.7(3) . . ?
O4 U1 O5 65.2(2) . . ?
O2 U1 O7 90.3(3) . . ?
O1 U1 O7 88.5(3) . . ?
O4 U1 O7 148.2(2) . . ?
O5 U1 O7 146.6(2) . . ?
O2 U1 O6 88.6(3) . . ?
O1 U1 O6 91.1(3) . . ?
O4 U1 O6 130.1(3) . . ?
O5 U1 O6 65.0(3) . . ?
O7 U1 O6 81.7(3) . . ?
O2 U1 O3 93.1(3) . . ?
O1 U1 O3 86.8(3) . . ?
O4 U1 O3 66.2(2) . . ?
O5 U1 O3 131.1(2) . . ?
O7 U1 O3 82.1(2) . . ?
O6 U1 O3 163.7(3) . . ?
C9 S1 C10 91.9(6) . . ?
C6 O3 U1 117.5(7) . . ?
C5 O4 U1 122.7(7) . . ?
C17 O5 U1 123.5(6) . . ?
C16 O6 U1 119.8(7) . . ?
C19 O7 U1 148.9(8) . . ?
C6 N1 C2 122.0(11) . . ?
C6 N1 C1 119.1(10) . . ?
C2 N1 C1 118.8(9) . . ?
C7 N2 C8 125.0(9) . . ?
C7 N2 H2A 117.5 . . ?
C8 N2 H2A 117.5 . . ?
C12 N3 C11 125.7(10) . . ?
C12 N3 H3A 117.2 . . ?
C11 N3 H3A 117.2 . . ?
C16 N4 C15 120.0(9) . . ?
C16 N4 C18 118.7(9) . . ?
C15 N4 C18 121.2(9) . . ?
C19 N5 C21 122.1(10) . . ?
C19 N5 C20 122.0(10) . . ?
C21 N5 C20 115.9(9) . . ?
N1 C1 H1A 109.5 . . ?
N1 C1 H1B 109.5 . . ?
H1A C1 H1B 109.5 . . ?
N1 C1 H1C 109.5 . . ?
H1A C1 H1C 109.5 . . ?
H1B C1 H1C 109.5 . . ?
C3 C2 N1 121.3(10) . . ?
C3 C2 H2 119.3 . . ?
N1 C2 H2 119.3 . . ?
C2 C3 C4 120.5(10) . . ?
C2 C3 H3 119.8 . . ?
C4 C3 H3 119.8 . . ?
C5 C4 C3 117.2(10) . . ?
C5 C4 C7 124.3(10) . . ?
C3 C4 C7 118.5(9) . . ?
O4 C5 C4 125.4(11) . . ?
O4 C5 C6 113.1(9) . . ?
C4 C5 C6 121.5(9) . . ?
O3 C6 N1 122.8(13) . . ?
O3 C6 C5 119.9(8) . . ?
N1 C6 C5 117.3(11) . . ?
O8 C7 N2 124.4(10) . . ?
O8 C7 C4 121.2(9) . . ?
N2 C7 C4 114.2(9) . . ?
C9 C8 N2 125.6(10) . . ?
C9 C8 C11 111.4(10) . . ?
N2 C8 C11 123.0(10) . . ?
C8 C9 S1 112.0(9) . . ?
C8 C9 H9 124.0 . . ?
S1 C9 H9 124.0 . . ?
C11 C10 S1 111.6(8) . . ?
C11 C10 H10 124.2 . . ?
S1 C10 H10 124.2 . . ?
C10 C11 N3 125.8(10) . . ?
C10 C11 C8 113.1(10) . . ?
N3 C11 C8 121.1(10) . . ?
O9 C12 N3 125.0(10) . . ?
O9 C12 C13 120.3(10) . . ?
N3 C12 C13 114.6(9) . . ?
C17 C13 C14 118.3(10) . . ?
C17 C13 C12 123.0(9) . . ?
C14 C13 C12 118.7(10) . . ?
C15 C14 C13 120.9(11) . . ?
C15 C14 H14 119.6 . . ?
C13 C14 H14 119.6 . . ?
C14 C15 N4 122.1(10) . . ?
C14 C15 H15 119.0 . . ?
N4 C15 H15 119.0 . . ?
O6 C16 N4 122.7(10) . . ?
O6 C16 C17 119.0(9) . . ?
N4 C16 C17 118.3(10) . . ?
O5 C17 C13 127.0(10) . . ?
O5 C17 C16 112.7(9) . . ?
C13 C17 C16 120.3(9) . . ?
N4 C18 H18A 109.5 . . ?
N4 C18 H18B 109.5 . . ?
H18A C18 H18B 109.5 . . ?
N4 C18 H18C 109.5 . . ?
H18A C18 H18C 109.5 . . ?
H18B C18 H18C 109.5 . . ?
O7 C19 N5 125.4(10) . . ?
O7 C19 H19 117.3 . . ?
N5 C19 H19 117.3 . . ?
N5 C20 H20A 109.5 . . ?
N5 C20 H20B 109.5 . . ?
H20A C20 H20B 109.5 . . ?
N5 C20 H20C 109.5 . . ?
H20A C20 H20C 109.5 . . ?
H20B C20 H20C 109.5 . . ?
N5 C21 H21A 109.5 . . ?
N5 C21 H21B 109.5 . . ?
H21A C21 H21B 109.5 . . ?
N5 C21 H21C 109.5 . . ?
H21A C21 H21C 109.5 . . ?
H21B C21 H21C 109.5 . . ?

loop_
_geom_bond_atom_site_label_1
_geom_bond_atom_site_label_2
_geom_bond_distance
_geom_bond_site_symmetry_2
_geom_bond_publ_flag
U1 O2 1.765(8) . ?
U1 O1 1.776(8) . ?
U1 O4 2.337(7) . ?
U1 O5 2.350(7) . ?
U1 O7 2.356(9) . ?
U1 O6 2.431(6) . ?
U1 O3 2.437(7) . ?
S1 C9 1.706(11) . ?
S1 C10 1.721(10) . ?
O3 C6 1.277(14) . ?
O4 C5 1.335(11) . ?
O5 C17 1.312(11) . ?
O6 C16 1.239(14) . ?
O7 C19 1.239(13) . ?
O8 C7 1.246(12) . ?
O9 C12 1.224(12) . ?
N1 C6 1.341(11) . ?
N1 C2 1.368(14) . ?
N1 C1 1.483(13) . ?
N2 C7 1.358(13) . ?
N2 C8 1.420(13) . ?
N2 H2A 0.8800 . ?
N3 C12 1.361(13) . ?
N3 C11 1.420(14) . ?
N3 H3A 0.8800 . ?
N4 C16 1.365(13) . ?
N4 C15 1.383(14) . ?
N4 C18 1.453(15) . ?
N5 C19 1.291(14) . ?
N5 C21 1.455(13) . ?
N5 C20 1.472(16) . ?
C1 H1A 0.9800 . ?
C1 H1B 0.9800 . ?
C1 H1C 0.9800 . ?
C2 C3 1.332(16) . ?
C2 H2 0.9500 . ?
C3 C4 1.436(14) . ?
C3 H3 0.9500 . ?
C4 C5 1.358(14) . ?
C4 C7 1.492(14) . ?
C5 C6 1.447(19) . ?
C8 C9 1.371(15) . ?
C8 C11 1.435(14) . ?
C9 H9 0.9500 . ?
C10 C11 1.344(16) . ?
C10 H10 0.9500 . ?
C12 C13 1.506(14) . ?
C13 C17 1.368(14) . ?
C13 C14 1.417(14) . ?
C14 C15 1.338(15) . ?
C14 H14 0.9500 . ?
C15 H15 0.9500 . ?
C16 C17 1.461(14) . ?
C18 H18A 0.9800 . ?
C18 H18B 0.9800 . ?
C18 H18C 0.9800 . ?
C19 H19 0.9500 . ?
C20 H20A 0.9800 . ?
C20 H20B 0.9800 . ?
C20 H20C 0.9800 . ?
C21 H21A 0.9800 . ?
C21 H21B 0.9800 . ?
C21 H21C 0.9800 . ?

loop_
_geom_torsion_atom_site_label_1
_geom_torsion_atom_site_label_2
_geom_torsion_atom_site_label_3
_geom_torsion_atom_site_label_4
_geom_torsion
_geom_torsion_site_symmetry_1
_geom_torsion_site_symmetry_2
_geom_torsion_site_symmetry_3
_geom_torsion_site_symmetry_4
_geom_torsion_publ_flag
O2 U1 O3 C6 93.7(8) . . . . ?
O1 U1 O3 C6 -87.5(8) . . . . ?
O4 U1 O3 C6 6.6(7) . . . . ?
O5 U1 O3 C6 -0.7(9) . . . . ?
O7 U1 O3 C6 -176.4(8) . . . . ?
O6 U1 O3 C6 -170.6(9) . . . . ?
O2 U1 O4 C5 -100.8(8) . . . . ?
O1 U1 O4 C5 78.7(8) . . . . ?
O5 U1 O4 C5 167.2(9) . . . . ?
O7 U1 O4 C5 -12.5(11) . . . . ?
O6 U1 O4 C5 172.2(7) . . . . ?
O3 U1 O4 C5 -6.7(7) . . . . ?
O2 U1 O5 C17 87.7(8) . . . . ?
O1 U1 O5 C17 -91.6(8) . . . . ?
O4 U1 O5 C17 175.5(9) . . . . ?
O7 U1 O5 C17 -4.9(11) . . . . ?
O6 U1 O5 C17 -0.2(8) . . . . ?
O3 U1 O5 C17 -177.1(7) . . . . ?
O2 U1 O6 C16 -91.1(9) . . . . ?
O1 U1 O6 C16 90.1(9) . . . . ?
O4 U1 O6 C16 -4.1(10) . . . . ?
O5 U1 O6 C16 1.0(8) . . . . ?
O7 U1 O6 C16 178.4(9) . . . . ?
O3 U1 O6 C16 172.6(9) . . . . ?
O2 U1 O7 C19 -172.4(14) . . . . ?
O1 U1 O7 C19 7.5(13) . . . . ?
O4 U1 O7 C19 99.8(14) . . . . ?
O5 U1 O7 C19 -79.6(14) . . . . ?
O6 U1 O7 C19 -83.8(13) . . . . ?
O3 U1 O7 C19 94.5(13) . . . . ?
C6 N1 C2 C3 2.4(17) . . . . ?
C1 N1 C2 C3 -174.7(11) . . . . ?
N1 C2 C3 C4 -1.8(18) . . . . ?
C2 C3 C4 C5 -0.2(17) . . . . ?
C2 C3 C4 C7 179.3(11) . . . . ?
U1 O4 C5 C4 -172.2(9) . . . . ?
U1 O4 C5 C6 6.1(12) . . . . ?
C3 C4 C5 O4 179.9(11) . . . . ?
C7 C4 C5 O4 0.5(19) . . . . ?
C3 C4 C5 C6 1.8(17) . . . . ?
C7 C4 C5 C6 -177.7(10) . . . . ?
U1 O3 C6 N1 173.8(7) . . . . ?
U1 O3 C6 C5 -6.4(12) . . . . ?
C2 N1 C6 O3 179.0(10) . . . . ?
C1 N1 C6 O3 -4.0(16) . . . . ?
C2 N1 C6 C5 -0.8(15) . . . . ?
C1 N1 C6 C5 176.3(10) . . . . ?
O4 C5 C6 O3 0.6(14) . . . . ?
C4 C5 C6 O3 178.9(10) . . . . ?
O4 C5 C6 N1 -179.7(9) . . . . ?
C4 C5 C6 N1 -1.3(16) . . . . ?
C8 N2 C7 O8 3.3(18) . . . . ?
C8 N2 C7 C4 178.2(10) . . . . ?
C5 C4 C7 O8 178.0(11) . . . . ?
C3 C4 C7 O8 -1.4(16) . . . . ?
C5 C4 C7 N2 2.9(16) . . . . ?
C3 C4 C7 N2 -176.5(10) . . . . ?
C7 N2 C8 C9 5.7(19) . . . . ?
C7 N2 C8 C11 -171.3(10) . . . . ?
N2 C8 C9 S1 -178.6(9) . . . . ?
C11 C8 C9 S1 -1.4(13) . . . . ?
C10 S1 C9 C8 0.8(10) . . . . ?
C9 S1 C10 C11 -0.1(10) . . . . ?
S1 C10 C11 N3 -179.1(9) . . . . ?
S1 C10 C11 C8 -0.7(14) . . . . ?
C12 N3 C11 C10 2.7(17) . . . . ?
C12 N3 C11 C8 -175.7(11) . . . . ?
C9 C8 C11 C10 1.3(15) . . . . ?
N2 C8 C11 C10 178.7(11) . . . . ?
C9 C8 C11 N3 179.9(10) . . . . ?
N2 C8 C11 N3 -2.8(17) . . . . ?
C11 N3 C12 O9 -2.1(18) . . . . ?
C11 N3 C12 C13 174.8(10) . . . . ?
O9 C12 C13 C17 178.8(11) . . . . ?
N3 C12 C13 C17 1.7(16) . . . . ?
O9 C12 C13 C14 -0.9(17) . . . . ?
N3 C12 C13 C14 -178.0(10) . . . . ?
C17 C13 C14 C15 0.1(18) . . . . ?
C12 C13 C14 C15 179.8(11) . . . . ?
C13 C14 C15 N4 1.6(18) . . . . ?
C16 N4 C15 C14 -2.8(17) . . . . ?
C18 N4 C15 C14 179.5(11) . . . . ?
U1 O6 C16 N4 178.9(8) . . . . ?
U1 O6 C16 C17 -1.6(14) . . . . ?
C15 N4 C16 O6 -178.3(11) . . . . ?
C18 N4 C16 O6 -0.5(17) . . . . ?
C15 N4 C16 C17 2.2(15) . . . . ?
C18 N4 C16 C17 -180.0(10) . . . . ?
U1 O5 C17 C13 -178.8(9) . . . . ?
U1 O5 C17 C16 -0.4(13) . . . . ?
C14 C13 C17 O5 177.8(11) . . . . ?
C12 C13 C17 O5 -1.9(19) . . . . ?
C14 C13 C17 C16 -0.5(17) . . . . ?
C12 C13 C17 C16 179.8(11) . . . . ?
O6 C16 C17 O5 1.3(15) . . . . ?
N4 C16 C17 O5 -179.2(10) . . . . ?
O6 C16 C17 C13 179.8(11) . . . . ?
N4 C16 C17 C13 -0.6(16) . . . . ?
U1 O7 C19 N5 -84.0(17) . . . . ?
C21 N5 C19 O7 -2.1(19) . . . . ?
C20 N5 C19 O7 177.7(12) . . . . ?
